data_7106889
loop_
_publ_author_name
'Semi Han'
'Yu Young Yoon'
'Ok-Sang Jung'
'Young-A Lee'

_publ_section_title
;
 Luminescence on-off switching via reversible interconversion between
 inter- and intramolecular aurophilic interactions
;
_journal_name_full Chem.Commun.
_journal_page_first 10689
_journal_paper_doi 10.1039/c1cc14351d
_journal_volume 47
_journal_year 2011
_chemical_formula_moiety 'C45 H38 Au2 F6 N4 O4 P2 S2'
_chemical_formula_sum 'C45 H38 Au2 F6 N4 O4 P2 S2'
_chemical_formula_weight 1332.79
_chemical_name_systematic
;
?
;
_space_group_IT_number 14
_symmetry_cell_setting monoclinic
_symmetry_space_group_name_Hall '-P 2ybc'
_symmetry_space_group_name_H-M 'P 1 21/c 1'
_atom_sites_solution_hydrogens geom
_atom_sites_solution_primary direct
_atom_sites_solution_secondary difmap
_audit_creation_method SHELXL-97
_cell_angle_alpha 90.00
_cell_angle_beta 108.078(3)
_cell_angle_gamma 90.00
_cell_formula_units_Z 4
_cell_length_a 16.081(2)
_cell_length_b 16.247(2)
_cell_length_c 18.831(3)
_cell_measurement_reflns_used 5413
_cell_measurement_temperature 200(2)
_cell_measurement_theta_max 28.28
_cell_measurement_theta_min 2.28
_cell_volume 4677.1(11)
_computing_cell_refinement 'Bruker SMART'
_computing_data_collection 'Bruker SMART'
_computing_data_reduction 'Bruker SAINT'
_computing_molecular_graphics 'Bruker SHELXTL'
_computing_publication_material 'Bruker SHELXTL'
_computing_structure_refinement 'SHELXL-97 (Sheldrick, 1997)'
_computing_structure_solution 'SHELXS-97 (Sheldrick, 1990)'
_diffrn_ambient_temperature 200(2)
_diffrn_measured_fraction_theta_full 0.994
_diffrn_measured_fraction_theta_max 0.994
_diffrn_measurement_device_type 'CCD area detector'
_diffrn_measurement_method 'phi and omega scans'
_diffrn_radiation_monochromator graphite
_diffrn_radiation_source 'fine-focus sealed tube'
_diffrn_radiation_type MoK\a
_diffrn_radiation_wavelength 0.71073
_diffrn_reflns_av_R_equivalents 0.0719
_diffrn_reflns_av_sigmaI/netI 0.0849
_diffrn_reflns_limit_h_max 21
_diffrn_reflns_limit_h_min -21
_diffrn_reflns_limit_k_max 21
_diffrn_reflns_limit_k_min -20
_diffrn_reflns_limit_l_max 25
_diffrn_reflns_limit_l_min -19
_diffrn_reflns_number 33004
_diffrn_reflns_theta_full 28.31
_diffrn_reflns_theta_max 28.31
_diffrn_reflns_theta_min 1.33
_exptl_absorpt_coefficient_mu 6.495
_exptl_absorpt_correction_T_max 0.495
_exptl_absorpt_correction_T_min 0.210
_exptl_absorpt_correction_type multi-scan
_exptl_absorpt_process_details 'Bruker SADABS'
_exptl_crystal_colour colorless
_exptl_crystal_density_diffrn 1.893
_exptl_crystal_density_method 'not measured'
_exptl_crystal_F_000 2568
_exptl_crystal_size_max 0.322
_exptl_crystal_size_mid 0.21
_exptl_crystal_size_min 0.107
_refine_diff_density_max 1.316
_refine_diff_density_min -0.916
_refine_diff_density_rms 0.170
_refine_ls_extinction_method none
_refine_ls_goodness_of_fit_ref 1.003
_refine_ls_hydrogen_treatment mixed
_refine_ls_matrix_type full
_refine_ls_number_parameters 586
_refine_ls_number_reflns 11581
_refine_ls_number_restraints 0
_refine_ls_restrained_S_all 1.003
_refine_ls_R_factor_all 0.0665
_refine_ls_R_factor_gt 0.0428
_refine_ls_shift/su_max 0.001
_refine_ls_shift/su_mean 0.000
_refine_ls_structure_factor_coef Fsqd
_refine_ls_weighting_details 'calc w=1/[\s^2^(Fo^2^)+(0.0178P)^2^+4.0228P] where P=(Fo^2^+2Fc^2^)/3'
_refine_ls_weighting_scheme calc
_refine_ls_wR_factor_gt 0.0874
_refine_ls_wR_factor_ref 0.1010
_reflns_number_gt 8556
_reflns_number_total 11581
_reflns_threshold_expression >2sigma(I)
_cod_data_source_file c1cc14351d.txt
_cod_data_source_block yyy1m
_cod_original_sg_symbol_H-M P2(1)/c
_cod_database_code 7106889

loop_
_symmetry_equiv_pos_as_xyz
'x, y, z'
'-x, y+1/2, -z+1/2'
'-x, -y, -z'
'x, -y-1/2, z-1/2'

loop_
_atom_site_label
_atom_site_type_symbol
_atom_site_fract_x
_atom_site_fract_y
_atom_site_fract_z
_atom_site_U_iso_or_equiv
_atom_site_adp_type
_atom_site_occupancy
_atom_site_symmetry_multiplicity
_atom_site_calc_flag
_atom_site_refinement_flags
Au1 Au 0.218107(15) 0.231512(15) 0.329498(12) 0.02821(7) Uani 1 1 d .
Au2 Au 0.324875(15) 0.387474(15) 0.312756(13) 0.02978(7) Uani 1 1 d .
S1 S 0.15940(10) 0.27172(12) 0.20558(9) 0.0359(4) Uani 1 1 d .
S2 S 0.39682(10) 0.31931(11) 0.23975(9) 0.0359(4) Uani 1 1 d .
P1 P 0.27597(10) 0.18512(10) 0.44894(8) 0.0287(3) Uani 1 1 d .
P2 P 0.26271(10) 0.46019(10) 0.38586(9) 0.0286(3) Uani 1 1 d .
F1 F 0.2003(3) 0.6564(3) 0.1387(3) 0.0668(13) Uani 1 1 d .
F2 F 0.2928(3) 0.6587(4) 0.0809(3) 0.101(2) Uani 1 1 d .
F3 F 0.2761(3) 0.7628(3) 0.1460(3) 0.0882(17) Uani 1 1 d .
F4 F -0.0553(5) 0.1120(4) 0.8622(4) 0.111(2) Uani 1 1 d .
F5 F 0.0081(6) 0.0825(6) 0.9730(5) 0.154(4) Uani 1 1 d .
F6 F -0.1003(4) 0.1580(5) 0.9485(5) 0.151(4) Uani 1 1 d .
O1 O 0.4052(3) 0.6935(3) 0.2503(3) 0.0493(13) Uani 1 1 d .
H1A H 0.4407 0.6678 0.2855 0.074 Uiso 1 1 calc R
O2 O 0.3469(3) 0.5689(3) 0.2163(3) 0.0533(13) Uani 1 1 d .
O3 O 0.0543(3) 0.2335(4) 0.8868(3) 0.0630(17) Uani 1 1 d .
H3A H 0.0859 0.2757 0.8962 0.094 Uiso 1 1 calc R
O4 O 0.0441(5) 0.2533(6) 0.9988(3) 0.123(4) Uani 1 1 d .
N1 N 0.0025(3) 0.2729(3) 0.2361(3) 0.0285(11) Uani 1 1 d .
N2 N -0.0083(3) 0.2618(3) 0.1180(3) 0.0309(12) Uani 1 1 d .
H2A H 0.0064 0.2585 0.0768 0.037 Uiso 1 1 calc R
N3 N 0.5659(3) 0.3605(3) 0.2557(3) 0.0341(12) Uani 1 1 d .
H3B H 0.5818 0.3092 0.2520 0.041 Uiso 1 1 calc R
N4 N 0.4834(3) 0.4670(3) 0.2571(3) 0.0325(12) Uani 1 1 d .
C1 C 0.0479(4) 0.2688(4) 0.1880(3) 0.0273(13) Uani 1 1 d .
C2 C -0.0855(4) 0.2661(4) 0.1975(3) 0.0289(13) Uani 1 1 d .
C3 C -0.1597(4) 0.2645(5) 0.2208(4) 0.0438(18) Uani 1 1 d .
H3 H -0.1557 0.2690 0.2721 0.053 Uiso 1 1 calc R
C4 C -0.2384(4) 0.2561(5) 0.1666(4) 0.0459(18) Uani 1 1 d .
H4 H -0.2899 0.2534 0.1810 0.055 Uiso 1 1 calc R
C5 C -0.2461(4) 0.2514(4) 0.0911(4) 0.0427(17) Uani 1 1 d .
H5 H -0.3025 0.2477 0.0553 0.051 Uiso 1 1 calc R
C6 C -0.1724(4) 0.2521(4) 0.0671(4) 0.0403(16) Uani 1 1 d .
H6 H -0.1766 0.2469 0.0158 0.048 Uiso 1 1 calc R
C7 C -0.0932(4) 0.2607(4) 0.1220(3) 0.0297(13) Uani 1 1 d .
C8 C 0.4840(4) 0.3852(4) 0.2510(3) 0.0293(13) Uani 1 1 d .
C9 C 0.6213(4) 0.4289(4) 0.2672(3) 0.0345(14) Uani 1 1 d .
C10 C 0.7097(4) 0.4377(5) 0.2786(4) 0.0498(19) Uani 1 1 d .
H10 H 0.7455 0.3916 0.2770 0.060 Uiso 1 1 calc R
C11 C 0.7440(5) 0.5155(5) 0.2922(4) 0.055(2) Uani 1 1 d .
H11 H 0.8049 0.5233 0.3006 0.066 Uiso 1 1 calc R
C12 C 0.6917(5) 0.5835(5) 0.2942(4) 0.052(2) Uani 1 1 d .
H12 H 0.7176 0.6366 0.3038 0.062 Uiso 1 1 calc R
C13 C 0.6018(5) 0.5748(4) 0.2822(4) 0.0401(16) Uani 1 1 d .
H13 H 0.5658 0.6208 0.2833 0.048 Uiso 1 1 calc R
C14 C 0.5680(4) 0.4961(4) 0.2686(3) 0.0343(15) Uani 1 1 d .
C15 C 0.2314(4) 0.3949(4) 0.4518(3) 0.0300(13) Uani 1 1 d .
H15A H 0.2067 0.4299 0.4834 0.036 Uiso 1 1 calc R
H15B H 0.1849 0.3567 0.4237 0.036 Uiso 1 1 calc R
C16 C 0.3076(4) 0.3445(4) 0.5027(3) 0.0340(14) Uani 1 1 d .
H16A H 0.3343 0.3748 0.5499 0.041 Uiso 1 1 calc R
H16B H 0.3529 0.3367 0.4778 0.041 Uiso 1 1 calc R
C17 C 0.2752(4) 0.2602(4) 0.5200(3) 0.0336(14) Uani 1 1 d .
H17A H 0.2150 0.2657 0.5229 0.040 Uiso 1 1 calc R
H17B H 0.3132 0.2407 0.5692 0.040 Uiso 1 1 calc R
C18 C 0.3368(4) 0.5370(4) 0.4397(3) 0.0292(13) Uani 1 1 d .
C19 C 0.3400(5) 0.5586(4) 0.5116(4) 0.0457(18) Uani 1 1 d .
H19 H 0.3017 0.5335 0.5347 0.055 Uiso 1 1 calc R
C20 C 0.4004(6) 0.6178(5) 0.5497(4) 0.053(2) Uani 1 1 d .
H20 H 0.4033 0.6323 0.5993 0.064 Uiso 1 1 calc R
C21 C 0.4552(5) 0.6553(5) 0.5171(4) 0.0492(19) Uani 1 1 d .
H21 H 0.4968 0.6944 0.5445 0.059 Uiso 1 1 calc R
C22 C 0.4505(4) 0.6367(5) 0.4450(4) 0.0485(19) Uani 1 1 d .
H22 H 0.4867 0.6645 0.4213 0.058 Uiso 1 1 calc R
C23 C 0.3918(4) 0.5764(4) 0.4065(4) 0.0365(15) Uani 1 1 d .
H23 H 0.3895 0.5621 0.3570 0.044 Uiso 1 1 calc R
C24 C 0.1603(4) 0.5090(4) 0.3329(3) 0.0329(14) Uani 1 1 d .
C25 C 0.1005(4) 0.5361(4) 0.3666(4) 0.0428(17) Uani 1 1 d .
H25 H 0.1145 0.5335 0.4194 0.051 Uiso 1 1 calc R
C26 C 0.0209(5) 0.5668(5) 0.3247(5) 0.055(2) Uani 1 1 d .
H26 H -0.0203 0.5839 0.3486 0.066 Uiso 1 1 calc R
C27 C 0.0006(5) 0.5729(5) 0.2491(5) 0.061(2) Uani 1 1 d .
H27 H -0.0544 0.5948 0.2207 0.073 Uiso 1 1 calc R
C28 C 0.0578(6) 0.5481(7) 0.2141(5) 0.075(3) Uani 1 1 d .
H28 H 0.0429 0.5520 0.1613 0.090 Uiso 1 1 calc R
C29 C 0.1391(5) 0.5168(6) 0.2560(4) 0.060(2) Uani 1 1 d .
H29 H 0.1801 0.5006 0.2316 0.072 Uiso 1 1 calc R
C30 C 0.3886(4) 0.1519(4) 0.4681(3) 0.0292(13) Uani 1 1 d .
C31 C 0.4413(5) 0.1338(5) 0.5407(4) 0.0486(19) Uani 1 1 d .
H31 H 0.4181 0.1401 0.5810 0.058 Uiso 1 1 calc R
C32 C 0.5266(5) 0.1069(5) 0.5550(4) 0.056(2) Uani 1 1 d .
H32 H 0.5611 0.0942 0.6046 0.067 Uiso 1 1 calc R
C33 C 0.5617(5) 0.0985(5) 0.4967(4) 0.0498(19) Uani 1 1 d .
H33 H 0.6203 0.0805 0.5059 0.060 Uiso 1 1 calc R
C34 C 0.5097(5) 0.1169(5) 0.4249(4) 0.053(2) Uani 1 1 d .
H34 H 0.5329 0.1109 0.3846 0.064 Uiso 1 1 calc R
C35 C 0.4240(4) 0.1442(5) 0.4108(4) 0.0398(16) Uani 1 1 d .
H35 H 0.3898 0.1575 0.3612 0.048 Uiso 1 1 calc R
C36 C 0.2160(4) 0.0964(4) 0.4658(4) 0.0354(15) Uani 1 1 d .
C37 C 0.1965(6) 0.0336(5) 0.4131(4) 0.060(2) Uani 1 1 d .
H37 H 0.2167 0.0376 0.3709 0.072 Uiso 1 1 calc R
C38 C 0.1500(7) -0.0324(5) 0.4201(5) 0.077(3) Uani 1 1 d .
H38 H 0.1387 -0.0749 0.3837 0.093 Uiso 1 1 calc R
C39 C 0.1187(6) -0.0390(6) 0.4792(7) 0.082(3) Uani 1 1 d .
H39 H 0.0848 -0.0854 0.4837 0.098 Uiso 1 1 calc R
C40 C 0.1365(8) 0.0220(7) 0.5323(7) 0.093(4) Uani 1 1 d .
H40 H 0.1152 0.0172 0.5738 0.111 Uiso 1 1 calc R
C41 C 0.1852(7) 0.0907(6) 0.5260(6) 0.075(3) Uani 1 1 d .
H41 H 0.1970 0.1329 0.5627 0.090 Uiso 1 1 calc R
C42 C 0.2805(5) 0.6806(5) 0.1435(4) 0.0472(19) Uani 1 1 d .
C43 C 0.3510(4) 0.6446(5) 0.2109(4) 0.0386(16) Uani 1 1 d .
C44 C 0.0278(4) 0.2186(6) 0.9397(4) 0.055(2) Uani 1 1 d .
C45 C -0.0301(6) 0.1441(7) 0.9314(6) 0.071(3) Uani 1 1 d .

loop_
_atom_site_aniso_label
_atom_site_aniso_U_11
_atom_site_aniso_U_22
_atom_site_aniso_U_33
_atom_site_aniso_U_23
_atom_site_aniso_U_13
_atom_site_aniso_U_12
Au1 0.02513(13) 0.03508(14) 0.02194(12) -0.00013(9) 0.00370(9) -0.00093(10)
Au2 0.02703(13) 0.03365(14) 0.02991(14) -0.00345(10) 0.01064(10) -0.00425(10)
S1 0.0239(8) 0.0609(12) 0.0218(8) 0.0036(7) 0.0056(6) -0.0016(7)
S2 0.0316(9) 0.0385(10) 0.0404(9) -0.0097(7) 0.0154(7) -0.0061(7)
P1 0.0289(8) 0.0328(9) 0.0226(8) 0.0016(6) 0.0052(6) -0.0011(7)
P2 0.0277(8) 0.0295(9) 0.0293(8) -0.0020(7) 0.0098(7) -0.0033(7)
F1 0.033(2) 0.082(4) 0.076(3) 0.005(3) 0.003(2) 0.006(2)
F2 0.078(4) 0.187(7) 0.039(3) 0.028(3) 0.022(3) 0.060(4)
F3 0.073(4) 0.058(4) 0.102(4) 0.027(3) -0.018(3) 0.008(3)
F4 0.128(6) 0.086(5) 0.118(6) -0.015(4) 0.036(5) -0.010(4)
F5 0.187(8) 0.147(7) 0.146(7) 0.094(6) 0.077(6) 0.072(6)
F6 0.094(5) 0.128(6) 0.281(10) -0.088(6) 0.130(6) -0.042(4)
O1 0.035(3) 0.055(3) 0.053(3) 0.018(3) 0.007(2) 0.002(2)
O2 0.049(3) 0.048(3) 0.057(3) 0.012(3) 0.007(3) 0.008(3)
O3 0.046(3) 0.117(5) 0.028(3) 0.003(3) 0.014(2) -0.002(3)
O4 0.096(5) 0.252(11) 0.039(4) -0.056(5) 0.046(4) -0.088(6)
N1 0.023(3) 0.040(3) 0.025(3) -0.002(2) 0.009(2) 0.001(2)
N2 0.024(3) 0.052(4) 0.017(2) 0.000(2) 0.009(2) 0.001(2)
N3 0.031(3) 0.037(3) 0.037(3) -0.002(2) 0.015(2) 0.000(2)
N4 0.030(3) 0.037(3) 0.031(3) 0.000(2) 0.011(2) -0.006(2)
C1 0.023(3) 0.033(3) 0.023(3) 0.005(2) 0.003(2) 0.003(2)
C2 0.019(3) 0.043(4) 0.025(3) 0.003(3) 0.006(2) 0.005(3)
C3 0.037(4) 0.064(5) 0.037(4) -0.007(3) 0.022(3) -0.005(3)
C4 0.030(4) 0.056(5) 0.055(5) -0.012(4) 0.018(4) -0.007(3)
C5 0.022(3) 0.045(4) 0.052(5) -0.001(3) -0.002(3) -0.001(3)
C6 0.027(4) 0.058(5) 0.033(4) -0.001(3) 0.005(3) 0.001(3)
C7 0.028(3) 0.034(4) 0.027(3) 0.004(3) 0.007(3) 0.002(3)
C8 0.032(3) 0.034(4) 0.025(3) 0.002(3) 0.012(3) 0.003(3)
C9 0.030(3) 0.045(4) 0.028(3) 0.000(3) 0.010(3) -0.007(3)
C10 0.030(4) 0.062(5) 0.061(5) 0.005(4) 0.019(4) 0.005(3)
C11 0.036(4) 0.069(6) 0.062(5) 0.003(4) 0.018(4) -0.019(4)
C12 0.054(5) 0.060(5) 0.042(4) 0.007(4) 0.016(4) -0.024(4)
C13 0.047(4) 0.039(4) 0.036(4) 0.004(3) 0.015(3) -0.007(3)
C14 0.039(4) 0.042(4) 0.025(3) 0.006(3) 0.015(3) -0.006(3)
C15 0.027(3) 0.030(3) 0.036(4) 0.002(3) 0.014(3) -0.002(3)
C16 0.035(4) 0.038(4) 0.028(3) -0.005(3) 0.008(3) -0.003(3)
C17 0.038(4) 0.036(4) 0.028(3) 0.004(3) 0.013(3) 0.006(3)
C18 0.031(3) 0.026(3) 0.027(3) 0.001(2) 0.004(3) -0.001(3)
C19 0.067(5) 0.041(4) 0.029(4) -0.002(3) 0.014(3) -0.007(4)
C20 0.076(6) 0.046(5) 0.030(4) -0.005(3) 0.005(4) -0.006(4)
C21 0.040(4) 0.043(5) 0.050(5) -0.008(4) -0.007(3) -0.006(3)
C22 0.029(4) 0.051(5) 0.064(5) -0.009(4) 0.013(3) -0.011(3)
C23 0.033(4) 0.040(4) 0.035(4) -0.005(3) 0.007(3) -0.008(3)
C24 0.030(3) 0.031(4) 0.034(4) 0.002(3) 0.005(3) -0.005(3)
C25 0.039(4) 0.040(4) 0.050(4) 0.001(3) 0.015(3) 0.013(3)
C26 0.044(5) 0.043(5) 0.084(6) 0.003(4) 0.027(4) 0.005(4)
C27 0.027(4) 0.055(5) 0.081(6) -0.012(5) -0.011(4) 0.006(4)
C28 0.065(6) 0.098(8) 0.043(5) -0.001(5) -0.009(4) 0.021(5)
C29 0.048(5) 0.078(7) 0.048(5) -0.007(4) 0.008(4) 0.014(4)
C30 0.026(3) 0.032(3) 0.027(3) 0.002(3) 0.004(2) -0.004(3)
C31 0.049(5) 0.066(5) 0.033(4) 0.007(3) 0.015(3) 0.017(4)
C32 0.052(5) 0.077(6) 0.030(4) 0.001(4) 0.000(3) 0.017(4)
C33 0.036(4) 0.056(5) 0.054(5) 0.001(4) 0.008(4) 0.008(3)
C34 0.044(4) 0.073(6) 0.050(5) 0.002(4) 0.025(4) 0.009(4)
C35 0.031(4) 0.054(5) 0.033(4) 0.001(3) 0.007(3) -0.002(3)
C36 0.032(4) 0.031(4) 0.041(4) 0.003(3) 0.009(3) -0.002(3)
C37 0.092(7) 0.035(4) 0.046(5) 0.005(3) 0.010(4) -0.016(4)
C38 0.122(9) 0.037(5) 0.054(6) 0.005(4) 0.000(5) -0.017(5)
C39 0.070(7) 0.041(5) 0.125(9) 0.024(6) 0.018(6) -0.023(5)
C40 0.120(10) 0.062(7) 0.126(10) 0.008(7) 0.082(8) -0.015(6)
C41 0.107(8) 0.049(6) 0.093(7) -0.003(5) 0.066(7) -0.017(5)
C42 0.046(5) 0.052(5) 0.046(4) 0.017(4) 0.018(4) 0.015(4)
C43 0.031(4) 0.054(5) 0.033(4) 0.005(3) 0.013(3) 0.003(3)
C44 0.027(4) 0.115(8) 0.024(4) 0.003(4) 0.008(3) 0.002(4)
C45 0.069(6) 0.089(8) 0.063(6) 0.006(6) 0.032(5) 0.014(6)

loop_
_atom_type_symbol
_atom_type_description
_atom_type_scat_dispersion_real
_atom_type_scat_dispersion_imag
_atom_type_scat_source
C C 0.0033 0.0016 'International Tables Vol C Tables 4.2.6.8 and 6.1.1.4'
H H 0.0000 0.0000 'International Tables Vol C Tables 4.2.6.8 and 6.1.1.4'
N N 0.0061 0.0033 'International Tables Vol C Tables 4.2.6.8 and 6.1.1.4'
O O 0.0106 0.0060 'International Tables Vol C Tables 4.2.6.8 and 6.1.1.4'
F F 0.0171 0.0103 'International Tables Vol C Tables 4.2.6.8 and 6.1.1.4'
P P 0.1023 0.0942 'International Tables Vol C Tables 4.2.6.8 and 6.1.1.4'
S S 0.1246 0.1234 'International Tables Vol C Tables 4.2.6.8 and 6.1.1.4'
Au Au -2.0133 8.8022 'International Tables Vol C Tables 4.2.6.8 and 6.1.1.4'

loop_
_geom_angle_atom_site_label_1
_geom_angle_atom_site_label_2
_geom_angle_atom_site_label_3
_geom_angle
_geom_angle_publ_flag
P1 Au1 S1 176.98(6) y
P1 Au1 Au2 107.35(4) y
S1 Au1 Au2 74.69(4) y
P2 Au2 S2 176.00(6) y
P2 Au2 Au1 90.10(4) y
S2 Au2 Au1 93.60(4) y
C1 S1 Au1 105.1(2) y
C8 S2 Au2 99.6(2) y
C17 P1 C30 106.8(3) y
C17 P1 C36 106.2(3) y
C30 P1 C36 106.3(3) y
C17 P1 Au1 114.3(2) y
C30 P1 Au1 111.78(19) y
C36 P1 Au1 111.0(2) y
C18 P2 C15 107.1(3) y
C18 P2 C24 109.5(3) y
C15 P2 C24 103.5(3) y
C18 P2 Au2 111.3(2) y
C15 P2 Au2 112.2(2) y
C24 P2 Au2 112.8(2) y
C1 N1 C2 109.1(5) y
C1 N2 C7 108.6(5) y
C8 N3 C9 109.5(5) y
C8 N4 C14 108.6(5) y
N1 C1 N2 109.0(5) y
N1 C1 S1 128.8(5) y
N2 C1 S1 122.2(4) y
N1 C2 C7 107.1(5) y
N1 C2 C3 132.4(6) y
C7 C2 C3 120.5(6) y
C4 C3 C2 116.9(6) y
C3 C4 C5 122.6(6) y
C4 C5 C6 121.1(6) y
C7 C6 C5 116.0(6) y
C6 C7 C2 122.8(6) y
C6 C7 N2 130.9(6) y
C2 C7 N2 106.2(5) y
N4 C8 N3 108.8(5) y
N4 C8 S2 127.0(5) y
N3 C8 S2 124.2(5) y
C10 C9 C14 121.9(7) y
C10 C9 N3 133.1(7) y
C14 C9 N3 105.0(5) y
C11 C10 C9 117.4(7) y
C10 C11 C12 121.6(7) y
C11 C12 C13 121.1(7) y
C14 C13 C12 116.8(7) y
C13 C14 N4 130.7(6) y
C13 C14 C9 121.3(6) y
N4 C14 C9 108.0(6) y
C16 C15 P2 113.6(4) y
C15 C16 C17 110.5(5) y
C16 C17 P1 111.3(4) y
C19 C18 C23 119.2(6) y
C19 C18 P2 122.9(5) y
C23 C18 P2 117.9(5) y
C18 C19 C20 119.1(7) y
C21 C20 C19 121.3(7) y
C20 C21 C22 120.1(7) y
C21 C22 C23 119.3(7) y
C18 C23 C22 120.8(6) y
C25 C24 C29 118.1(6) y
C25 C24 P2 121.9(5) y
C29 C24 P2 120.0(5) y
C26 C25 C24 120.7(7) y
C27 C26 C25 120.3(7) y
C28 C27 C26 120.8(8) y
C27 C28 C29 119.5(8) y
C24 C29 C28 120.6(7) y
C35 C30 C31 118.4(6) y
C35 C30 P1 120.2(5) y
C31 C30 P1 121.4(5) y
C32 C31 C30 121.3(6) y
C31 C32 C33 119.9(7) y
C34 C33 C32 118.8(7) y
C33 C34 C35 121.1(6) y
C30 C35 C34 120.4(6) y
C41 C36 C37 118.6(7) y
C41 C36 P1 123.1(6) y
C37 C36 P1 118.2(5) y
C38 C37 C36 121.8(8) y
C37 C38 C39 120.3(9) y
C38 C39 C40 119.5(8) y
C39 C40 C41 120.9(9) y
C36 C41 C40 118.9(9) y
F2 C42 F1 106.0(7) y
F2 C42 F3 109.1(6) y
F1 C42 F3 103.7(6) y
F2 C42 C43 111.4(6) y
F1 C42 C43 113.5(6) y
F3 C42 C43 112.6(7) y
O2 C43 O1 129.2(7) y
O2 C43 C42 113.7(7) y
O1 C43 C42 117.0(7) y
O4 C44 O3 129.1(9) y
O4 C44 C45 115.0(7) y
O3 C44 C45 115.8(8) y
F6 C45 F5 105.7(9) y
F6 C45 F4 106.7(9) y
F5 C45 F4 103.2(10) y
F6 C45 C44 113.3(9) y
F5 C45 C44 113.2(9) y
F4 C45 C44 113.8(8) y

loop_
_geom_bond_atom_site_label_1
_geom_bond_atom_site_label_2
_geom_bond_distance
_geom_bond_publ_flag
Au1 P1 2.2790(16) y
Au1 S1 2.3228(16) y
Au1 Au2 3.1312(5) y
Au2 P2 2.2681(15) y
Au2 S2 2.3329(15) y
S1 C1 1.719(6) y
S2 C8 1.723(6) y
P1 C17 1.813(6) y
P1 C30 1.816(6) y
P1 C36 1.816(6) y
P2 C18 1.804(6) y
P2 C15 1.819(6) y
P2 C24 1.821(6) y
F1 C42 1.324(8) y
F2 C42 1.304(8) y
F3 C42 1.339(9) y
F4 C45 1.343(11) y
F5 C45 1.303(11) y
F6 C45 1.287(9) y
O1 C43 1.240(8) y
O2 C43 1.239(9) y
O3 C44 1.222(8) y
O4 C44 1.203(9) y
N1 C1 1.331(7) y
N1 C2 1.381(7) y
N2 C1 1.352(7) y
N2 C7 1.391(7) y
N3 C8 1.353(7) y
N3 C9 1.400(8) y
N4 C8 1.335(8) y
N4 C14 1.392(8) y
C2 C7 1.390(8) y
C2 C3 1.394(8) y
C3 C4 1.362(10) y
C4 C5 1.392(10) y
C5 C6 1.393(9) y
C6 C7 1.377(9) y
C9 C10 1.378(9) y
C9 C14 1.393(9) y
C10 C11 1.371(11) y
C11 C12 1.396(11) y
C12 C13 1.399(9) y
C13 C14 1.383(9) y
C15 C16 1.536(9) y
C16 C17 1.537(9) y
C18 C19 1.383(8) y
C18 C23 1.387(8) y
C19 C20 1.397(10) y
C20 C21 1.364(10) y
C21 C22 1.371(10) y
C22 C23 1.397(9) y
C24 C25 1.379(9) y
C24 C29 1.386(10) y
C25 C26 1.372(10) y
C26 C27 1.362(11) y
C27 C28 1.349(12) y
C28 C29 1.396(11) y
C30 C35 1.373(8) y
C30 C31 1.398(9) y
C31 C32 1.384(10) y
C32 C33 1.387(10) y
C33 C34 1.383(10) y
C34 C35 1.392(9) y
C36 C41 1.373(10) y
C36 C37 1.391(10) y
C37 C38 1.337(11) y
C38 C39 1.360(13) y
C39 C40 1.372(14) y
C40 C41 1.389(12) y
C42 C43 1.531(10) y
C44 C45 1.505(13) y
